data_4333491
loop_
_publ_author_name
'Punji, Benudhar'
'Mague, Joel T.'
'Balakrishna, Maravanji S.'

_publ_section_title
;
 Highly Air-Stable Anionic Mononuclear and Neutral Binuclear Palladium(II)
 Complexes for C&#x2212;C and C&#x2212;N Bond-Forming Reactions
;
_journal_issue 26
_journal_name_full 'Inorganic Chemistry'
_journal_page_first 11316
_journal_page_last 11327
_journal_paper_doi 10.1021/ic701674x
_journal_volume 46
_journal_year 2007
_chemical_formula_sum 'C47 H31 Cl2 N O4 P2 S2'
_chemical_formula_weight 870.69
_chemical_name_systematic
; 
 ? 
;
_space_group_IT_number 14
_symmetry_cell_setting monoclinic
_symmetry_space_group_name_Hall '-P 2yn'
_symmetry_space_group_name_H-M 'P 1 21/n 1'
_atom_sites_solution_hydrogens geom
_atom_sites_solution_primary direct
_atom_sites_solution_secondary difmap
_audit_creation_method SHELXL-97
_cell_angle_alpha 90.00
_cell_angle_beta 102.732(1)
_cell_angle_gamma 90.00
_cell_formula_units_Z 4
_cell_length_a 10.1050(6)
_cell_length_b 20.162(1)
_cell_length_c 20.186(1)
_cell_measurement_reflns_used 8772
_cell_measurement_temperature 100(2)
_cell_measurement_theta_max 28.32
_cell_measurement_theta_min 2.30
_cell_volume 4011.5(4)
_computing_cell_refinement 'Bruker SMART (Bruker-AXS, 2000)'
_computing_data_collection 'Bruker SMART (Bruker-AXS, 2000)'
_computing_data_reduction 'Bruker SAINT+ (Bruker-AXS, 2004)'
_computing_molecular_graphics 'Bruker SHELXTL (Bruker-AXS, 2000a)'
_computing_publication_material 'Bruker SHELXTL (Bruker-AXS, 2000a)'
_computing_structure_refinement 'SHELXL-97 (Sheldrick, 1997)'
_computing_structure_solution 'SHELXS-97 (Sheldrick, 1997)'
_diffrn_ambient_temperature 100(2)
_diffrn_measured_fraction_theta_full 0.997
_diffrn_measured_fraction_theta_max 0.997
_diffrn_measurement_device_type 'Bruker-AXS Smart APEX CCD area detector'
_diffrn_measurement_method 'phi and omega scans'
_diffrn_radiation_monochromator graphite
_diffrn_radiation_source 'fine-focus sealed tube'
_diffrn_radiation_type MoK\a
_diffrn_radiation_wavelength 0.71073
_diffrn_reflns_av_R_equivalents 0.0642
_diffrn_reflns_av_sigmaI/netI 0.0418
_diffrn_reflns_limit_h_max 13
_diffrn_reflns_limit_h_min -13
_diffrn_reflns_limit_k_max 26
_diffrn_reflns_limit_k_min -26
_diffrn_reflns_limit_l_max 26
_diffrn_reflns_limit_l_min -26
_diffrn_reflns_number 70726
_diffrn_reflns_theta_full 28.33
_diffrn_reflns_theta_max 28.33
_diffrn_reflns_theta_min 2.07
_exptl_absorpt_coefficient_mu 0.394
_exptl_absorpt_correction_T_max 0.9714
_exptl_absorpt_correction_T_min 0.9075
_exptl_absorpt_correction_type multi-scan
_exptl_absorpt_process_details 'SADABS (Sheldrick, 2002)'
_exptl_crystal_colour Colorless
_exptl_crystal_density_diffrn 1.442
_exptl_crystal_density_method 'not measured'
_exptl_crystal_description Column
_exptl_crystal_F_000 1792
_exptl_crystal_size_max 0.22
_exptl_crystal_size_mid 0.09
_exptl_crystal_size_min 0.07
_refine_diff_density_max 0.942
_refine_diff_density_min -1.172
_refine_diff_density_rms 0.089
_refine_ls_extinction_method none
_refine_ls_goodness_of_fit_ref 1.027
_refine_ls_hydrogen_treatment constr
_refine_ls_matrix_type full
_refine_ls_number_parameters 530
_refine_ls_number_reflns 9982
_refine_ls_number_restraints 6
_refine_ls_restrained_S_all 1.028
_refine_ls_R_factor_all 0.0755
_refine_ls_R_factor_gt 0.0563
_refine_ls_shift/su_max 0.007
_refine_ls_shift/su_mean 0.000
_refine_ls_structure_factor_coef Fsqd
_refine_ls_weighting_details 'calc w=1/[\s^2^(Fo^2^)+(0.0707P)^2^+3.6997P] where P=(Fo^2^+2Fc^2^)/3'
_refine_ls_weighting_scheme calc
_refine_ls_wR_factor_gt 0.1336
_refine_ls_wR_factor_ref 0.1451
_reflns_number_gt 7717
_reflns_number_total 9982
_reflns_threshold_expression >2sigma(I)
_cod_data_source_file ic701674xsup1.cif
_cod_data_source_block msb245
_cod_depositor_comments
;
The following automatic conversions were performed:

'_symmetry_cell_setting' value 'Monoclinic' changed to 'monoclinic'
according to /home/saulius/struct/CIF-dictionaries/cif_core.dic
dictionary named 'cif_core.dic' version 2.4.2 from 2011-04-26.

Automatic conversion script
Id: cif_fix_values 1891 2012-01-12 08:04:46Z andrius 
;
_cod_original_cell_volume 4011.6(4)
_cod_original_sg_symbol_H-M P2(1)/n
_cod_database_code 4333491

loop_
_symmetry_equiv_pos_as_xyz
'x, y, z'
'-x+1/2, y+1/2, -z+1/2'
'-x, -y, -z'
'x-1/2, -y-1/2, z-1/2'

loop_
_atom_site_label
_atom_site_type_symbol
_atom_site_fract_x
_atom_site_fract_y
_atom_site_fract_z
_atom_site_U_iso_or_equiv
_atom_site_adp_type
_atom_site_occupancy
_atom_site_symmetry_multiplicity
_atom_site_calc_flag
_atom_site_refinement_flags
_atom_site_disorder_assembly
_atom_site_disorder_group
S1 S 0.40129(5) 0.45306(3) 0.07419(3) 0.01248(12) Uani 1 1 d . . .
S2 S 0.08913(5) 0.45246(3) 0.42831(3) 0.01242(12) Uani 1 1 d . . .
P1 P 0.28944(6) 0.40188(3) 0.18988(3) 0.01276(13) Uani 1 1 d . . .
P2 P 0.18894(6) 0.40041(3) 0.31078(3) 0.01284(13) Uani 1 1 d . . .
O1 O 0.21598(16) 0.35721(8) 0.12308(8) 0.0144(3) Uani 1 1 d . . .
O2 O 0.44456(16) 0.37042(8) 0.20226(8) 0.0156(3) Uani 1 1 d . . .
O3 O 0.03498(16) 0.36822(8) 0.30215(8) 0.0160(3) Uani 1 1 d . . .
O4 O 0.26786(16) 0.35521(8) 0.37634(8) 0.0147(3) Uani 1 1 d . . .
N N 0.23572(19) 0.35511(9) 0.24900(9) 0.0146(4) Uani 1 1 d . . .
C1 C 0.1618(2) 0.38682(11) 0.06125(11) 0.0127(4) Uani 1 1 d . . .
C2 C 0.2351(2) 0.42970(11) 0.03064(11) 0.0126(4) Uani 1 1 d . . .
C3 C 0.1740(2) 0.45979(11) -0.03256(11) 0.0132(4) Uani 1 1 d . . .
C4 C 0.2423(2) 0.50697(11) -0.06527(11) 0.0163(5) Uani 1 1 d . . .
H4 H 0.3337 0.5184 -0.0456 0.020 Uiso 1 1 calc R . .
C5 C 0.1775(3) 0.53610(12) -0.12496(12) 0.0212(5) Uani 1 1 d . . .
H5 H 0.2242 0.5678 -0.1461 0.025 Uiso 1 1 calc R . .
C6 C 0.0433(3) 0.51949(13) -0.15501(12) 0.0214(5) Uani 1 1 d . . .
H6 H -0.0003 0.5400 -0.1965 0.026 Uiso 1 1 calc R . .
C7 C -0.0257(2) 0.47411(12) -0.12531(12) 0.0184(5) Uani 1 1 d . . .
H7 H -0.1169 0.4633 -0.1463 0.022 Uiso 1 1 calc R . .
C8 C 0.0376(2) 0.44303(11) -0.06344(11) 0.0142(4) Uani 1 1 d . . .
C9 C -0.0323(2) 0.39675(12) -0.03112(12) 0.0172(5) Uani 1 1 d . . .
H9 H -0.1227 0.3849 -0.0521 0.021 Uiso 1 1 calc R . .
C10 C 0.0276(2) 0.36892(11) 0.02951(12) 0.0164(5) Uani 1 1 d . . .
H10 H -0.0205 0.3376 0.0504 0.020 Uiso 1 1 calc R . .
C11 C 0.5091(2) 0.34897(11) 0.15330(11) 0.0137(4) Uani 1 1 d . . .
C12 C 0.4903(2) 0.37705(11) 0.08958(11) 0.0132(4) Uani 1 1 d . . .
C13 C 0.5550(2) 0.34789(11) 0.04011(12) 0.0151(4) Uani 1 1 d . . .
C14 C 0.5333(2) 0.37075(12) -0.02758(12) 0.0175(5) Uani 1 1 d . . .
H14 H 0.4743 0.4072 -0.0416 0.021 Uiso 1 1 calc R . .
C15 C 0.5966(3) 0.34075(12) -0.07327(13) 0.0224(5) Uani 1 1 d . . .
H15 H 0.5808 0.3568 -0.1186 0.027 Uiso 1 1 calc R . .
C16 C 0.6844(3) 0.28663(13) -0.05402(14) 0.0240(5) Uani 1 1 d . . .
H16 H 0.7267 0.2661 -0.0863 0.029 Uiso 1 1 calc R . .
C17 C 0.7086(2) 0.26375(12) 0.01103(13) 0.0223(5) Uani 1 1 d . . .
H17 H 0.7691 0.2276 0.0240 0.027 Uiso 1 1 calc R . .
C18 C 0.6445(2) 0.29313(11) 0.05986(12) 0.0171(5) Uani 1 1 d . . .
C19 C 0.6663(2) 0.26918(12) 0.12712(13) 0.0207(5) Uani 1 1 d . . .
H19 H 0.7288 0.2340 0.1408 0.025 Uiso 1 1 calc R . .
C20 C 0.5999(2) 0.29524(11) 0.17263(12) 0.0183(5) Uani 1 1 d . . .
H20 H 0.6142 0.2776 0.2173 0.022 Uiso 1 1 calc R . .
C21 C -0.0221(2) 0.34607(11) 0.35389(11) 0.0148(4) Uani 1 1 d . . .
C22 C 0.0015(2) 0.37585(11) 0.41685(11) 0.0129(4) Uani 1 1 d . . .
C23 C -0.0562(2) 0.34797(11) 0.46939(12) 0.0150(4) Uani 1 1 d . . .
C24 C -0.0302(2) 0.37339(12) 0.53651(12) 0.0168(5) Uani 1 1 d . . .
H24 H 0.0286 0.4103 0.5481 0.020 Uiso 1 1 calc R . .
C25 C -0.0890(3) 0.34531(13) 0.58494(13) 0.0222(5) Uani 1 1 d . . .
H25 H -0.0708 0.3632 0.6296 0.027 Uiso 1 1 calc R . .
C26 C -0.1756(3) 0.29040(13) 0.56929(14) 0.0244(6) Uani 1 1 d . . .
H26 H -0.2155 0.2713 0.6033 0.029 Uiso 1 1 calc R . .
C27 C -0.2027(2) 0.26446(12) 0.50518(14) 0.0233(5) Uani 1 1 d . . .
H27 H -0.2615 0.2273 0.4949 0.028 Uiso 1 1 calc R . .
C28 C -0.1440(2) 0.29232(11) 0.45382(13) 0.0177(5) Uani 1 1 d . . .
C29 C -0.1692(2) 0.26553(12) 0.38725(13) 0.0216(5) Uani 1 1 d . . .
H29 H -0.2294 0.2290 0.3763 0.026 Uiso 1 1 calc R . .
C30 C -0.1093(2) 0.29093(12) 0.33860(13) 0.0193(5) Uani 1 1 d . . .
H30 H -0.1262 0.2716 0.2946 0.023 Uiso 1 1 calc R . .
C31 C 0.3261(2) 0.38465(11) 0.43759(11) 0.0129(4) Uani 1 1 d . . .
C32 C 0.2571(2) 0.42923(11) 0.46868(11) 0.0129(4) Uani 1 1 d . . .
C33 C 0.3242(2) 0.46061(11) 0.53043(11) 0.0138(4) Uani 1 1 d . . .
C34 C 0.2614(2) 0.51029(12) 0.56276(11) 0.0165(5) Uani 1 1 d . . .
H34 H 0.1695 0.5220 0.5445 0.020 Uiso 1 1 calc R . .
C35 C 0.3318(2) 0.54139(12) 0.61990(12) 0.0203(5) Uani 1 1 d . . .
H35 H 0.2887 0.5749 0.6406 0.024 Uiso 1 1 calc R . .
C36 C 0.4672(2) 0.52427(13) 0.64828(12) 0.0214(5) Uani 1 1 d . . .
H36 H 0.5151 0.5464 0.6879 0.026 Uiso 1 1 calc R . .
C37 C 0.5301(2) 0.47593(12) 0.61904(12) 0.0185(5) Uani 1 1 d . . .
H37 H 0.6213 0.4643 0.6389 0.022 Uiso 1 1 calc R . .
C38 C 0.4609(2) 0.44277(11) 0.55931(11) 0.0155(4) Uani 1 1 d . . .
C39 C 0.5250(2) 0.39372(12) 0.52735(12) 0.0183(5) Uani 1 1 d . . .
H39 H 0.6151 0.3805 0.5476 0.022 Uiso 1 1 calc R . .
C40 C 0.4599(2) 0.36508(12) 0.46805(12) 0.0167(5) Uani 1 1 d . . .
H40 H 0.5042 0.3321 0.4472 0.020 Uiso 1 1 calc R . .
C41 C 0.2328(2) 0.28313(12) 0.24807(11) 0.0192(5) Uani 1 1 d . . .
C42 C 0.3466(3) 0.24784(13) 0.28018(13) 0.0235(5) Uani 1 1 d . . .
H42 H 0.4269 0.2705 0.3018 0.028 Uiso 1 1 calc R . .
C43 C 0.3419(3) 0.17874(13) 0.28038(14) 0.0306(6) Uani 1 1 d . . .
H43 H 0.4194 0.1543 0.3026 0.037 Uiso 1 1 calc R . .
C44 C 0.2270(3) 0.14590(13) 0.24889(13) 0.0315(7) Uani 1 1 d . . .
H44 H 0.2249 0.0988 0.2492 0.038 Uiso 1 1 calc R . .
C45 C 0.1125(3) 0.18151(14) 0.21615(14) 0.0305(6) Uani 1 1 d . . .
H45 H 0.0325 0.1587 0.1943 0.037 Uiso 1 1 calc R . .
C46 C 0.1160(3) 0.25025(13) 0.21574(12) 0.0232(5) Uani 1 1 d . . .
H46 H 0.0386 0.2747 0.1934 0.028 Uiso 1 1 calc R . .
C47 C 0.7411(3) 0.56141(16) 0.26016(16) 0.0405(8) Uani 0.9141(12) 1 d PD A 1
H47A H 0.8065 0.5261 0.2576 0.049 Uiso 0.9141(12) 1 d PR A 1
H47B H 0.7273 0.5626 0.3067 0.049 Uiso 0.9141(12) 1 d PR A 1
Cl1 Cl 0.58703(8) 0.54292(4) 0.20487(4) 0.0370(2) Uani 0.9141(12) 1 d PD A 1
Cl2 Cl 0.80845(11) 0.63762(5) 0.24204(5) 0.0527(3) Uani 0.9141(12) 1 d PD A 1
C47A C 0.7411(3) 0.56141(16) 0.26016(16) 0.0405(8) Uani 0.0859(12) 1 d PD A 2
H47C H 0.7165 0.5368 0.2179 0.049 Uiso 0.0859(12) 1 d PR A 2
H47D H 0.6844 0.5440 0.2904 0.049 Uiso 0.0859(12) 1 d PR A 2
Cl1A Cl 0.6978(9) 0.6414(4) 0.2442(4) 0.0370(2) Uani 0.0859(12) 1 d PD A 2
Cl2A Cl 0.9073(10) 0.5410(5) 0.2979(5) 0.0527(3) Uani 0.0859(12) 1 d PD A 2

loop_
_atom_site_aniso_label
_atom_site_aniso_U_11
_atom_site_aniso_U_22
_atom_site_aniso_U_33
_atom_site_aniso_U_23
_atom_site_aniso_U_13
_atom_site_aniso_U_12
S1 0.0109(3) 0.0126(3) 0.0138(3) -0.0006(2) 0.00265(19) -0.00193(19)
S2 0.0107(3) 0.0132(3) 0.0136(3) 0.0006(2) 0.00315(19) 0.00124(19)
P1 0.0140(3) 0.0139(3) 0.0110(3) -0.0006(2) 0.0043(2) -0.0009(2)
P2 0.0139(3) 0.0145(3) 0.0110(3) 0.0004(2) 0.0047(2) 0.0015(2)
O1 0.0162(8) 0.0153(8) 0.0120(7) 0.0002(6) 0.0033(6) -0.0015(6)
O2 0.0145(8) 0.0217(8) 0.0116(7) -0.0009(6) 0.0047(6) 0.0017(6)
O3 0.0130(8) 0.0231(8) 0.0127(8) 0.0003(6) 0.0040(6) -0.0011(6)
O4 0.0179(8) 0.0143(8) 0.0120(7) 0.0007(6) 0.0035(6) 0.0027(6)
N 0.0198(10) 0.0128(9) 0.0127(9) -0.0004(7) 0.0071(7) 0.0018(7)
C1 0.0144(10) 0.0128(10) 0.0118(10) -0.0022(8) 0.0049(8) 0.0007(8)
C2 0.0106(10) 0.0134(10) 0.0142(10) -0.0031(8) 0.0032(8) -0.0003(8)
C3 0.0128(10) 0.0152(11) 0.0125(10) -0.0020(8) 0.0042(8) -0.0001(8)
C4 0.0146(11) 0.0183(11) 0.0169(11) 0.0011(9) 0.0059(9) -0.0007(8)
C5 0.0219(12) 0.0224(12) 0.0205(12) 0.0063(10) 0.0076(10) 0.0006(9)
C6 0.0230(12) 0.0251(13) 0.0150(11) 0.0058(10) 0.0021(9) 0.0052(10)
C7 0.0153(11) 0.0217(12) 0.0173(11) -0.0013(9) 0.0018(9) 0.0020(9)
C8 0.0129(10) 0.0154(11) 0.0141(10) -0.0017(8) 0.0023(8) 0.0015(8)
C9 0.0127(11) 0.0188(12) 0.0192(11) -0.0026(9) 0.0015(8) -0.0027(8)
C10 0.0146(11) 0.0165(11) 0.0191(11) -0.0020(9) 0.0062(9) -0.0045(8)
C11 0.0111(10) 0.0152(11) 0.0153(10) -0.0044(8) 0.0041(8) -0.0026(8)
C12 0.0111(10) 0.0138(11) 0.0157(10) -0.0006(8) 0.0048(8) -0.0007(8)
C13 0.0124(10) 0.0156(11) 0.0186(11) -0.0033(9) 0.0064(9) -0.0044(8)
C14 0.0187(12) 0.0182(12) 0.0174(11) -0.0049(9) 0.0080(9) -0.0071(9)
C15 0.0255(13) 0.0218(12) 0.0231(12) -0.0049(10) 0.0123(10) -0.0102(10)
C16 0.0237(13) 0.0225(13) 0.0313(14) -0.0120(11) 0.0177(11) -0.0082(10)
C17 0.0194(12) 0.0157(12) 0.0357(14) -0.0068(10) 0.0142(10) -0.0025(9)
C18 0.0132(11) 0.0152(11) 0.0243(12) -0.0043(9) 0.0072(9) -0.0040(8)
C19 0.0151(11) 0.0174(12) 0.0295(13) 0.0007(10) 0.0049(9) 0.0025(9)
C20 0.0147(11) 0.0199(12) 0.0200(12) 0.0016(9) 0.0035(9) 0.0002(9)
C21 0.0126(10) 0.0178(11) 0.0147(10) 0.0014(9) 0.0043(8) 0.0010(8)
C22 0.0097(10) 0.0137(11) 0.0158(11) 0.0024(8) 0.0037(8) 0.0009(8)
C23 0.0110(10) 0.0163(11) 0.0185(11) 0.0053(9) 0.0050(8) 0.0059(8)
C24 0.0153(11) 0.0182(11) 0.0181(11) 0.0033(9) 0.0063(9) 0.0047(8)
C25 0.0216(13) 0.0277(13) 0.0199(12) 0.0078(10) 0.0102(10) 0.0104(10)
C26 0.0214(13) 0.0248(13) 0.0326(14) 0.0155(11) 0.0179(11) 0.0092(10)
C27 0.0188(12) 0.0167(12) 0.0380(15) 0.0098(11) 0.0138(11) 0.0049(9)
C28 0.0146(11) 0.0147(11) 0.0260(12) 0.0047(9) 0.0091(9) 0.0031(8)
C29 0.0147(11) 0.0173(12) 0.0333(14) -0.0009(10) 0.0059(10) -0.0016(9)
C30 0.0167(11) 0.0188(12) 0.0217(12) -0.0042(9) 0.0025(9) -0.0008(9)
C31 0.0137(10) 0.0145(11) 0.0111(10) 0.0021(8) 0.0037(8) -0.0003(8)
C32 0.0115(10) 0.0146(10) 0.0128(10) 0.0034(8) 0.0033(8) -0.0002(8)
C33 0.0140(10) 0.0153(11) 0.0133(10) 0.0022(8) 0.0055(8) -0.0009(8)
C34 0.0158(11) 0.0196(12) 0.0154(11) 0.0000(9) 0.0065(9) -0.0004(8)
C35 0.0221(12) 0.0213(12) 0.0190(12) -0.0044(10) 0.0077(10) -0.0019(9)
C36 0.0213(12) 0.0274(13) 0.0140(11) -0.0011(10) 0.0007(9) -0.0077(10)
C37 0.0133(11) 0.0236(12) 0.0174(11) 0.0043(9) 0.0010(9) -0.0028(9)
C38 0.0141(11) 0.0181(11) 0.0139(10) 0.0046(9) 0.0023(8) -0.0015(8)
C39 0.0131(11) 0.0199(12) 0.0220(12) 0.0065(9) 0.0043(9) 0.0038(9)
C40 0.0154(11) 0.0182(11) 0.0173(11) 0.0023(9) 0.0055(9) 0.0043(8)
C41 0.0308(13) 0.0162(11) 0.0139(11) 0.0001(9) 0.0118(10) -0.0005(9)
C42 0.0300(14) 0.0223(13) 0.0201(12) 0.0006(10) 0.0093(10) 0.0017(10)
C43 0.0463(17) 0.0200(13) 0.0281(14) 0.0058(11) 0.0135(12) 0.0093(12)
C44 0.058(2) 0.0128(12) 0.0267(14) 0.0012(10) 0.0166(14) 0.0000(11)
C45 0.0442(17) 0.0227(14) 0.0260(14) -0.0049(11) 0.0108(12) -0.0112(12)
C46 0.0308(14) 0.0211(12) 0.0189(12) -0.0001(10) 0.0081(10) -0.0014(10)
C47 0.0436(19) 0.0364(17) 0.0352(17) 0.0087(13) -0.0049(14) -0.0102(13)
Cl1 0.0335(4) 0.0511(5) 0.0260(4) -0.0052(3) 0.0057(3) -0.0092(3)
Cl2 0.0688(7) 0.0341(5) 0.0517(6) 0.0047(4) 0.0057(5) -0.0214(4)
C47A 0.0436(19) 0.0364(17) 0.0352(17) 0.0087(13) -0.0049(14) -0.0102(13)
Cl1A 0.0335(4) 0.0511(5) 0.0260(4) -0.0052(3) 0.0057(3) -0.0092(3)
Cl2A 0.0688(7) 0.0341(5) 0.0517(6) 0.0047(4) 0.0057(5) -0.0214(4)

loop_
_atom_type_symbol
_atom_type_description
_atom_type_scat_dispersion_real
_atom_type_scat_dispersion_imag
_atom_type_scat_source
C C 0.0033 0.0016 'International Tables Vol C Tables 4.2.6.8 and 6.1.1.4'
H H 0.0000 0.0000 'International Tables Vol C Tables 4.2.6.8 and 6.1.1.4'
N N 0.0061 0.0033 'International Tables Vol C Tables 4.2.6.8 and 6.1.1.4'
O O 0.0106 0.0060 'International Tables Vol C Tables 4.2.6.8 and 6.1.1.4'
P P 0.1023 0.0942 'International Tables Vol C Tables 4.2.6.8 and 6.1.1.4'
S S 0.1246 0.1234 'International Tables Vol C Tables 4.2.6.8 and 6.1.1.4'
Cl Cl 0.1484 0.1585 'International Tables Vol C Tables 4.2.6.8 and 6.1.1.4'

loop_
_geom_angle_atom_site_label_1
_geom_angle_atom_site_label_2
_geom_angle_atom_site_label_3
_geom_angle
C12 S1 C2 104.22(10)
C22 S2 C32 103.28(10)
O1 P1 O2 98.86(8)
O1 P1 N 96.58(9)
O2 P1 N 96.86(9)
O4 P2 O3 98.26(8)
O4 P2 N 97.35(9)
O3 P2 N 96.84(9)
C1 O1 P1 121.16(14)
C11 O2 P1 126.66(14)
C21 O3 P2 126.02(14)
C31 O4 P2 120.86(14)
C41 N P2 122.68(15)
C41 N P1 123.65(14)
P2 N P1 113.66(11)
C2 C1 O1 122.24(19)
C2 C1 C10 121.1(2)
O1 C1 C10 116.64(19)
C1 C2 C3 120.1(2)
C1 C2 S1 119.28(17)
C3 C2 S1 120.34(16)
C4 C3 C8 118.6(2)
C4 C3 C2 122.9(2)
C8 C3 C2 118.5(2)
C5 C4 C3 120.6(2)
C5 C4 H4 119.7
C3 C4 H4 119.7
C4 C5 C6 120.5(2)
C4 C5 H5 119.7
C6 C5 H5 119.7
C7 C6 C5 120.7(2)
C7 C6 H6 119.7
C5 C6 H6 119.7
C6 C7 C8 120.5(2)
C6 C7 H7 119.8
C8 C7 H7 119.8
C9 C8 C7 121.6(2)
C9 C8 C3 119.3(2)
C7 C8 C3 119.1(2)
C10 C9 C8 121.3(2)
C10 C9 H9 119.4
C8 C9 H9 119.4
C9 C10 C1 119.6(2)
C9 C10 H10 120.2
C1 C10 H10 120.2
O2 C11 C12 123.6(2)
O2 C11 C20 115.2(2)
C12 C11 C20 121.2(2)
C11 C12 C13 119.4(2)
C11 C12 S1 118.63(17)
C13 C12 S1 121.66(17)
C14 C13 C18 118.5(2)
C14 C13 C12 122.8(2)
C18 C13 C12 118.7(2)
C15 C14 C13 120.6(2)
C15 C14 H14 119.7
C13 C14 H14 119.7
C14 C15 C16 121.0(2)
C14 C15 H15 119.5
C16 C15 H15 119.5
C17 C16 C15 119.9(2)
C17 C16 H16 120.1
C15 C16 H16 120.1
C16 C17 C18 121.0(2)
C16 C17 H17 119.5
C18 C17 H17 119.5
C19 C18 C17 121.7(2)
C19 C18 C13 119.2(2)
C17 C18 C13 119.1(2)
C20 C19 C18 121.5(2)
C20 C19 H19 119.2
C18 C19 H19 119.2
C19 C20 C11 119.7(2)
C19 C20 H20 120.1
C11 C20 H20 120.1
O3 C21 C22 122.9(2)
O3 C21 C30 115.9(2)
C22 C21 C30 121.2(2)
C21 C22 C23 119.7(2)
C21 C22 S2 118.73(17)
C23 C22 S2 121.27(17)
C24 C23 C28 118.1(2)
C24 C23 C22 123.1(2)
C28 C23 C22 118.8(2)
C25 C24 C23 120.9(2)
C25 C24 H24 119.6
C23 C24 H24 119.6
C24 C25 C26 120.8(2)
C24 C25 H25 119.6
C26 C25 H25 119.6
C27 C26 C25 120.0(2)
C27 C26 H26 120.0
C25 C26 H26 120.0
C26 C27 C28 120.8(2)
C26 C27 H27 119.6
C28 C27 H27 119.6
C29 C28 C27 121.6(2)
C29 C28 C23 118.9(2)
C27 C28 C23 119.5(2)
C30 C29 C28 121.6(2)
C30 C29 H29 119.2
C28 C29 H29 119.2
C29 C30 C21 119.6(2)
C29 C30 H30 120.2
C21 C30 H30 120.2
C32 C31 O4 122.18(19)
C32 C31 C40 121.2(2)
O4 C31 C40 116.60(19)
C31 C32 C33 119.9(2)
C31 C32 S2 119.57(17)
C33 C32 S2 120.36(17)
C34 C33 C38 118.9(2)
C34 C33 C32 122.6(2)
C38 C33 C32 118.5(2)
C35 C34 C33 120.6(2)
C35 C34 H34 119.7
C33 C34 H34 119.7
C34 C35 C36 120.7(2)
C34 C35 H35 119.7
C36 C35 H35 119.7
C37 C36 C35 120.2(2)
C37 C36 H36 119.9
C35 C36 H36 119.9
C36 C37 C38 120.9(2)
C36 C37 H37 119.5
C38 C37 H37 119.5
C39 C38 C37 121.8(2)
C39 C38 C33 119.4(2)
C37 C38 C33 118.7(2)
C40 C39 C38 121.1(2)
C40 C39 H39 119.4
C38 C39 H39 119.4
C39 C40 C31 119.7(2)
C39 C40 H40 120.1
C31 C40 H40 120.1
C46 C41 C42 120.5(2)
C46 C41 N 119.8(2)
C42 C41 N 119.6(2)
C41 C42 C43 119.3(3)
C41 C42 H42 120.3
C43 C42 H42 120.3
C44 C43 C42 120.6(3)
C44 C43 H43 119.7
C42 C43 H43 119.7
C43 C44 C45 120.1(3)
C43 C44 H44 120.0
C45 C44 H44 120.0
C46 C45 C44 119.8(3)
C46 C45 H45 120.1
C44 C45 H45 120.1
C41 C46 C45 119.7(3)
C41 C46 H46 120.1
C45 C46 H46 120.1
Cl1 C47 Cl2 112.77(17)
Cl1 C47 H47A 109.2
Cl2 C47 H47A 109.2
Cl1 C47 H47B 108.9
Cl2 C47 H47B 108.9
H47A C47 H47B 107.9
Cl1 C47 H47C 46.3
Cl2 C47 H47C 107.5
H47A C47 H47C 68.1
H47B C47 H47C 142.4
Cl1 C47 H47D 76.2
Cl2 C47 H47D 138.1
H47A C47 H47D 105.3
H47B C47 H47D 36.2
H47C C47 H47D 106.9
C47 Cl1 H47C 33.2
C47 Cl1 H47D 32.5
H47C Cl1 H47D 59.0

loop_
_geom_bond_atom_site_label_1
_geom_bond_atom_site_label_2
_geom_bond_distance
S1 C12 1.769(2)
S1 C2 1.779(2)
S2 C22 1.770(2)
S2 C32 1.776(2)
P1 O1 1.6550(16)
P1 O2 1.6580(16)
P1 N 1.7012(19)
P2 O4 1.6591(16)
P2 O3 1.6591(16)
P2 N 1.6950(19)
O1 C1 1.383(3)
O2 C11 1.368(3)
O3 C21 1.374(3)
O4 C31 1.381(3)
N C41 1.451(3)
C1 C2 1.371(3)
C1 C10 1.413(3)
C2 C3 1.425(3)
C3 C4 1.420(3)
C3 C8 1.422(3)
C4 C5 1.370(3)
C4 H4 0.9500
C5 C6 1.399(3)
C5 H5 0.9500
C6 C7 1.367(3)
C6 H6 0.9500
C7 C8 1.418(3)
C7 H7 0.9500
C8 C9 1.414(3)
C9 C10 1.361(3)
C9 H9 0.9500
C10 H10 0.9500
C11 C12 1.380(3)
C11 C20 1.418(3)
C12 C13 1.435(3)
C13 C14 1.413(3)
C13 C18 1.427(3)
C14 C15 1.373(3)
C14 H14 0.9500
C15 C16 1.406(4)
C15 H15 0.9500
C16 C17 1.362(4)
C16 H16 0.9500
C17 C18 1.422(3)
C17 H17 0.9500
C18 C19 1.412(3)
C19 C20 1.357(3)
C19 H19 0.9500
C20 H20 0.9500
C21 C22 1.378(3)
C21 C30 1.410(3)
C22 C23 1.433(3)
C23 C24 1.418(3)
C23 C28 1.422(3)
C24 C25 1.373(3)
C24 H24 0.9500
C25 C26 1.404(4)
C25 H25 0.9500
C26 C27 1.366(4)
C26 H26 0.9500
C27 C28 1.419(3)
C27 H27 0.9500
C28 C29 1.418(3)
C29 C30 1.362(3)
C29 H29 0.9500
C30 H30 0.9500
C31 C32 1.371(3)
C31 C40 1.413(3)
C32 C33 1.429(3)
C33 C34 1.420(3)
C33 C38 1.422(3)
C34 C35 1.367(3)
C34 H34 0.9500
C35 C36 1.405(3)
C35 H35 0.9500
C36 C37 1.367(4)
C36 H36 0.9500
C37 C38 1.420(3)
C37 H37 0.9500
C38 C39 1.414(3)
C39 C40 1.361(3)
C39 H39 0.9500
C40 H40 0.9500
C41 C46 1.385(3)
C41 C42 1.386(3)
C42 C43 1.394(4)
C42 H42 0.9500
C43 C44 1.366(4)
C43 H43 0.9500
C44 C45 1.398(4)
C44 H44 0.9500
C45 C46 1.386(4)
C45 H45 0.9500
C46 H46 0.9500
C47 Cl1 1.744(3)
C47 Cl2 1.751(3)
C47 H47A 0.9800
C47 H47B 0.9801
C47 H47C 0.9710
C47 H47D 0.9887
Cl1 H47C 1.2828
Cl1 H47D 1.7888
Cl2A H47A 1.1927
